data_4108074
loop_
_publ_author_name
'John J. Curley'
'Timothy R. Cook'
'Steven Y. Reece'
'Peter M\"uller'
'Christopher C. Cummins'

_publ_contact_author_address
;Massachusetts Institute of Technology
77 Massachusetts Avenue
Cambridge, MA
02139
6-435
;
_publ_contact_author_email ccummins@mit.edu
_publ_contact_author_name 'Christopher C. Cummins'
_publ_section_title
;
 Shining Light on Dinitrogen Cleavage: Structural Features, Redox
 Chemistry, and Photochemistry of the Key Intermediate Bridging Dinitrogen
 Complex
;
_journal_name_full 'Journal of the American Chemical Society'
_journal_page_first 9394
_journal_page_last 9405
_journal_paper_doi 10.1021/ja8002638
_journal_volume 130
_journal_year 2008
_chemical_formula_sum 'C158.4 H178.4 B2 F48 Mo2 N8 O4.4'
_chemical_formula_weight 3390.19
_chemical_name_common 'compound 2[B(ArF)4]2 in main text'
_chemical_name_systematic
;

 ?

;
_space_group_IT_number 14
_symmetry_cell_setting monoclinic
_symmetry_space_group_name_Hall '-P 2yn'
_symmetry_space_group_name_H-M 'P 1 21/n 1'
_atom_sites_solution_hydrogens geom
_atom_sites_solution_primary direct
_atom_sites_solution_secondary difmap
_audit_creation_method SHELXL-97
_cell_angle_alpha 90.00
_cell_angle_beta 96.2580(10)
_cell_angle_gamma 90.00
_cell_formula_units_Z 2
_cell_length_a 17.0959(10)
_cell_length_b 21.8610(12)
_cell_length_c 21.5744(12)
_cell_measurement_reflns_used 9806
_cell_measurement_temperature 100(2)
_cell_measurement_theta_max 29.53
_cell_measurement_theta_min 2.33
_cell_volume 8015.0(8)
_computing_cell_refinement 'SAINT 7 (Bruker-AXS, 2005)'
_computing_data_collection 'SMART 5 (Bruker-AXS, 2003)'
_computing_data_reduction 'SAINT 7 (Bruker-AXS, 2005)'
_computing_molecular_graphics 'Bruker SHELXTL'
_computing_publication_material 'Bruker SHELXTL'
_computing_structure_refinement 'SHELXL-97 (Sheldrick, 1997)'
_computing_structure_solution 'SHELXS-97 (Sheldrick, 1990)'
_diffrn_ambient_temperature 100(2)
_diffrn_detector_area_resol_mean 8.3
_diffrn_measured_fraction_theta_full 1.000
_diffrn_measured_fraction_theta_max 1.000
_diffrn_measurement_device_type 'Bruker Smart APEX CCD'
_diffrn_measurement_method 'omega and phi scans'
_diffrn_radiation_monochromator graphite
_diffrn_radiation_source 'fine-focus sealed tube'
_diffrn_radiation_type MoK\a
_diffrn_radiation_wavelength 0.71073
_diffrn_reflns_av_R_equivalents 0.0812
_diffrn_reflns_av_sigmaI/netI 0.0473
_diffrn_reflns_limit_h_max 21
_diffrn_reflns_limit_h_min -21
_diffrn_reflns_limit_k_max 27
_diffrn_reflns_limit_k_min -27
_diffrn_reflns_limit_l_max 26
_diffrn_reflns_limit_l_min -26
_diffrn_reflns_number 141474
_diffrn_reflns_theta_full 26.37
_diffrn_reflns_theta_max 26.37
_diffrn_reflns_theta_min 1.72
_diffrn_standards_decay_% 0
_diffrn_standards_interval_count 0
_diffrn_standards_interval_time 0
_diffrn_standards_number 0
_exptl_absorpt_coefficient_mu 0.267
_exptl_absorpt_correction_T_max 0.9737
_exptl_absorpt_correction_T_min 0.9610
_exptl_absorpt_correction_type multi-scan
_exptl_absorpt_process_details 'SADABS (Sheldrick, 2005)'
_exptl_crystal_colour red
_exptl_crystal_density_diffrn 1.405
_exptl_crystal_description block
_exptl_crystal_F_000 3492
_exptl_crystal_size_max 0.15
_exptl_crystal_size_mid 0.15
_exptl_crystal_size_min 0.10
_refine_diff_density_max 1.253
_refine_diff_density_min -0.571
_refine_diff_density_rms 0.086
_refine_ls_extinction_method none
_refine_ls_goodness_of_fit_ref 1.054
_refine_ls_hydrogen_treatment constr
_refine_ls_matrix_type full
_refine_ls_number_parameters 1143
_refine_ls_number_reflns 16389
_refine_ls_number_restraints 1206
_refine_ls_restrained_S_all 1.067
_refine_ls_R_factor_all 0.0791
_refine_ls_R_factor_gt 0.0494
_refine_ls_shift/su_max 0.002
_refine_ls_shift/su_mean 0.000
_refine_ls_structure_factor_coef Fsqd
_refine_ls_weighting_details 'calc w=1/[\s^2^(Fo^2^)+(0.0618P)^2^+12.7639P] where P=(Fo^2^+2Fc^2^)/3'
_refine_ls_weighting_scheme calc
_refine_ls_wR_factor_gt 0.1207
_refine_ls_wR_factor_ref 0.1394
_reflns_number_gt 11975
_reflns_number_total 16389
_reflns_threshold_expression >2sigma(I)
_cod_data_source_file ja8002638-file001_5.cif
_cod_data_source_block 06247_0m
_cod_original_formula_sum 'C158.40 H178.40 B2 F48 Mo2 N8 O4.40'
_cod_database_code 4108074

loop_
_symmetry_equiv_pos_as_xyz
'x, y, z'
'-x+1/2, y+1/2, -z+1/2'
'-x, -y, -z'
'x-1/2, -y-1/2, z-1/2'

loop_
_atom_site_label
_atom_site_type_symbol
_atom_site_fract_x
_atom_site_fract_y
_atom_site_fract_z
_atom_site_U_iso_or_equiv
_atom_site_adp_type
_atom_site_occupancy
_atom_site_symmetry_multiplicity
_atom_site_calc_flag
_atom_site_refinement_flags
_atom_site_disorder_assembly
_atom_site_disorder_group
N4 N 0.51943(15) 0.98370(11) 0.98292(11) 0.0160(5) Uani 1 1 d . . .
Mo1 Mo 0.574621(15) 0.937061(11) 0.934587(12) 0.01482(8) Uani 1 1 d . . .
N1 N 0.68407(15) 0.93968(11) 0.96765(12) 0.0184(5) Uani 1 1 d . . .
C11 C 0.72798(18) 0.88375(14) 0.95946(15) 0.0208(7) Uani 1 1 d . . .
C12 C 0.73324(19) 0.83831(15) 1.00502(15) 0.0232(7) Uani 1 1 d . . .
H12 H 0.7079 0.8437 1.0417 0.028 Uiso 1 1 calc R . .
C13 C 0.7757(2) 0.78486(16) 0.99682(16) 0.0282(8) Uani 1 1 d . . .
C14 C 0.8123(2) 0.77832(17) 0.94255(17) 0.0330(8) Uani 1 1 d . . .
H14 H 0.8407 0.7418 0.9366 0.040 Uiso 1 1 calc R . .
C15 C 0.8086(2) 0.82338(17) 0.89683(16) 0.0322(8) Uani 1 1 d . . .
C16 C 0.7657(2) 0.87674(16) 0.90564(15) 0.0256(7) Uani 1 1 d . . .
H16 H 0.7622 0.9081 0.8750 0.031 Uiso 1 1 calc R . .
C17 C 0.73133(19) 0.98956(15) 1.00437(15) 0.0216(7) Uani 1 1 d . . .
C131 C 0.7808(2) 0.73491(17) 1.04571(17) 0.0362(9) Uani 1 1 d . . .
H13A H 0.8075 0.6992 1.0304 0.054 Uiso 1 1 calc R . .
H13B H 0.7276 0.7234 1.0542 0.054 Uiso 1 1 calc R . .
H13C H 0.8105 0.7499 1.0841 0.054 Uiso 1 1 calc R . .
C151 C 0.8506(3) 0.8162(2) 0.83917(19) 0.0485(12) Uani 1 1 d . . .
H15A H 0.9076 0.8170 0.8509 0.073 Uiso 1 1 calc R . .
H15B H 0.8357 0.8498 0.8102 0.073 Uiso 1 1 calc R . .
H15C H 0.8357 0.7771 0.8190 0.073 Uiso 1 1 calc R . .
C171 C 0.7547(2) 0.96843(16) 1.07154(15) 0.0267(7) Uani 1 1 d . . .
H17A H 0.7075 0.9561 1.0904 0.040 Uiso 1 1 calc R . .
H17B H 0.7808 1.0020 1.0957 0.040 Uiso 1 1 calc R . .
H17C H 0.7907 0.9336 1.0715 0.040 Uiso 1 1 calc R . .
C172 C 0.8059(2) 1.00315(16) 0.97291(17) 0.0277(8) Uani 1 1 d . . .
H17D H 0.8385 0.9662 0.9734 0.041 Uiso 1 1 calc R . .
H17E H 0.8358 1.0360 0.9956 0.041 Uiso 1 1 calc R . .
H17F H 0.7911 1.0159 0.9297 0.041 Uiso 1 1 calc R . .
C173 C 0.6814(2) 1.04749(14) 1.00366(16) 0.0242(7) Uani 1 1 d . . .
H17G H 0.6607 1.0572 0.9606 0.036 Uiso 1 1 calc R . .
H17H H 0.7139 1.0815 1.0213 0.036 Uiso 1 1 calc R . .
H17I H 0.6376 1.0409 1.0286 0.036 Uiso 1 1 calc R . .
N2 N 0.53630(15) 0.85367(11) 0.93319(11) 0.0167(5) Uani 1 1 d . . .
C21 C 0.5374(2) 0.82263(13) 0.87377(14) 0.0204(7) Uani 1 1 d . . .
C22 C 0.4737(2) 0.82689(14) 0.82818(15) 0.0230(7) Uani 1 1 d . . .
H22 H 0.4298 0.8515 0.8354 0.028 Uiso 1 1 calc R . .
C23 C 0.4735(2) 0.79549(15) 0.77209(15) 0.0282(8) Uani 1 1 d . . .
C24 C 0.5387(3) 0.75893(15) 0.76294(16) 0.0336(9) Uani 1 1 d . . .
H24 H 0.5395 0.7375 0.7247 0.040 Uiso 1 1 calc R . .
C25 C 0.6021(2) 0.75344(15) 0.80853(17) 0.0315(8) Uani 1 1 d . . .
C26 C 0.6018(2) 0.78629(14) 0.86411(15) 0.0249(7) Uani 1 1 d . . .
H26 H 0.6455 0.7838 0.8952 0.030 Uiso 1 1 calc R . .
C27 C 0.49983(19) 0.81628(14) 0.98195(14) 0.0192(6) Uani 1 1 d . . .
C231 C 0.4046(2) 0.80029(19) 0.72287(17) 0.0396(10) Uani 1 1 d . . .
H23A H 0.3581 0.8139 0.7420 0.059 Uiso 1 1 calc R . .
H23B H 0.3941 0.7602 0.7034 0.059 Uiso 1 1 calc R . .
H23C H 0.4165 0.8299 0.6911 0.059 Uiso 1 1 calc R . .
C251 C 0.6693(3) 0.71060(18) 0.79991(19) 0.0474(11) Uani 1 1 d . . .
H25A H 0.6503 0.6683 0.7992 0.071 Uiso 1 1 calc R . .
H25B H 0.7109 0.7158 0.8345 0.071 Uiso 1 1 calc R . .
H25C H 0.6902 0.7199 0.7605 0.071 Uiso 1 1 calc R . .
C271 C 0.5055(2) 0.85261(14) 1.04250(14) 0.0219(7) Uani 1 1 d . . .
H27A H 0.5603 0.8645 1.0545 0.033 Uiso 1 1 calc R . .
H27B H 0.4870 0.8273 1.0755 0.033 Uiso 1 1 calc R . .
H27C H 0.4728 0.8894 1.0365 0.033 Uiso 1 1 calc R . .
C272 C 0.4135(2) 0.80247(15) 0.96035(15) 0.0247(7) Uani 1 1 d . . .
H27D H 0.3853 0.8409 0.9505 0.037 Uiso 1 1 calc R . .
H27E H 0.3898 0.7811 0.9936 0.037 Uiso 1 1 calc R . .
H27F H 0.4101 0.7766 0.9231 0.037 Uiso 1 1 calc R . .
C273 C 0.5456(2) 0.75605(15) 0.99312(16) 0.0253(7) Uani 1 1 d . . .
H27G H 0.5380 0.7308 0.9554 0.038 Uiso 1 1 calc R . .
H27H H 0.5261 0.7339 1.0279 0.038 Uiso 1 1 calc R . .
H27I H 0.6017 0.7650 1.0032 0.038 Uiso 1 1 calc R . .
N3 N 0.56107(15) 0.96982(11) 0.85107(12) 0.0173(5) Uani 1 1 d . . .
C31 C 0.62907(18) 0.96455(14) 0.81584(14) 0.0185(6) Uani 1 1 d . . .
C32 C 0.63372(19) 0.91503(14) 0.77549(14) 0.0195(6) Uani 1 1 d . . .
H32 H 0.5945 0.8841 0.7728 0.023 Uiso 1 1 calc R . .
C33 C 0.6963(2) 0.91113(14) 0.73900(14) 0.0218(7) Uani 1 1 d . . .
C34 C 0.7533(2) 0.95667(15) 0.74436(15) 0.0245(7) Uani 1 1 d . . .
H34 H 0.7959 0.9541 0.7197 0.029 Uiso 1 1 calc R . .
C35 C 0.7499(2) 1.00594(15) 0.78479(15) 0.0234(7) Uani 1 1 d . . .
C36 C 0.68675(19) 1.00968(14) 0.82041(14) 0.0206(7) Uani 1 1 d . . .
H36 H 0.6831 1.0432 0.8479 0.025 Uiso 1 1 calc R . .
C37 C 0.49379(19) 1.00705(14) 0.81780(14) 0.0194(6) Uani 1 1 d . . .
C331 C 0.7005(2) 0.85870(16) 0.69371(16) 0.0291(8) Uani 1 1 d . . .
H33A H 0.7159 0.8743 0.6542 0.044 Uiso 1 1 calc R . .
H33B H 0.6488 0.8390 0.6862 0.044 Uiso 1 1 calc R . .
H33C H 0.7394 0.8288 0.7113 0.044 Uiso 1 1 calc R . .
C351 C 0.8120(2) 1.05549(17) 0.78930(17) 0.0328(8) Uani 1 1 d . . .
H35A H 0.7870 1.0952 0.7797 0.049 Uiso 1 1 calc R . .
H35B H 0.8500 1.0470 0.7595 0.049 Uiso 1 1 calc R . .
H35C H 0.8393 1.0563 0.8317 0.049 Uiso 1 1 calc R . .
C371 C 0.42142(19) 1.00092(16) 0.85283(15) 0.0253(7) Uani 1 1 d . . .
H37A H 0.4110 0.9575 0.8599 0.038 Uiso 1 1 calc R . .
H37B H 0.3759 1.0192 0.8281 0.038 Uiso 1 1 calc R . .
H37C H 0.4308 1.0220 0.8930 0.038 Uiso 1 1 calc R . .
C372 C 0.4739(2) 0.98304(16) 0.75142(15) 0.0239(7) Uani 1 1 d . . .
H37D H 0.5204 0.9862 0.7288 0.036 Uiso 1 1 calc R . .
H37E H 0.4310 1.0074 0.7300 0.036 Uiso 1 1 calc R . .
H37F H 0.4575 0.9402 0.7529 0.036 Uiso 1 1 calc R . .
C373 C 0.5190(2) 1.07445(14) 0.81621(15) 0.0254(7) Uani 1 1 d . . .
H37G H 0.5375 1.0881 0.8586 0.038 Uiso 1 1 calc R . .
H37H H 0.4740 1.0995 0.7995 0.038 Uiso 1 1 calc R . .
H37I H 0.5615 1.0788 0.7895 0.038 Uiso 1 1 calc R . .
B1 B 0.2401(2) 0.62517(16) 0.97447(17) 0.0198(7) Uani 1 1 d U . .
C41 C 0.28905(19) 0.58598(15) 0.92629(15) 0.0224(7) Uani 1 1 d U A .
C42 C 0.3584(2) 0.60753(16) 0.90557(18) 0.0324(8) Uani 1 1 d U . .
H42 H 0.3808 0.6445 0.9225 0.039 Uiso 1 1 calc R . .
C43 C 0.3959(2) 0.57643(18) 0.8607(2) 0.0396(10) Uani 1 1 d DU . .
C431 C 0.4689(3) 0.6028(2) 0.8377(2) 0.0623(14) Uani 1 1 d DU . .
F431 F 0.4510(2) 0.63061(18) 0.78031(19) 0.1032(13) Uani 1 1 d DU . .
F432 F 0.5028(2) 0.64483(19) 0.87234(19) 0.1150(17) Uani 1 1 d DU . .
F433 F 0.52027(16) 0.56122(14) 0.82556(17) 0.0773(10) Uani 1 1 d DU . .
C44 C 0.3661(2) 0.52233(18) 0.83530(19) 0.0387(9) Uani 1 1 d U . .
H44 H 0.3923 0.5008 0.8054 0.046 Uiso 1 1 calc R . .
C45 C 0.2972(2) 0.50041(16) 0.85466(17) 0.0300(8) Uani 1 1 d DU A .
C451 C 0.2624(2) 0.44249(18) 0.82601(19) 0.0396(8) Uani 1 1 d DU . .
F451 F 0.1983(4) 0.4232(4) 0.8494(5) 0.063(2) Uani 0.68(2) 1 d PDU A 1
F452 F 0.2354(5) 0.4526(4) 0.7639(3) 0.0648(19) Uani 0.68(2) 1 d PDU A 1
F453 F 0.3116(6) 0.3977(5) 0.8237(6) 0.062(3) Uani 0.68(2) 1 d PDU A 1
F51D F 0.3189(12) 0.4061(10) 0.8093(12) 0.045(4) Uani 0.32(2) 1 d PDU A 2
F52D F 0.2342(16) 0.4073(7) 0.8699(7) 0.076(4) Uani 0.32(2) 1 d PDU A 2
F53D F 0.2106(10) 0.4494(9) 0.7800(9) 0.073(4) Uani 0.32(2) 1 d PDU A 2
C46 C 0.2590(2) 0.53142(15) 0.89894(16) 0.0250(7) Uani 1 1 d U . .
H46 H 0.2113 0.5152 0.9110 0.030 Uiso 1 1 calc R A .
C51 C 0.18845(19) 0.57895(14) 1.01481(14) 0.0187(6) Uani 1 1 d U . .
C52 C 0.22329(19) 0.52595(14) 1.04156(14) 0.0213(7) Uani 1 1 d U . .
H52 H 0.2753 0.5159 1.0335 0.026 Uiso 1 1 calc R . .
C53 C 0.1849(2) 0.48743(14) 1.07937(15) 0.0233(7) Uani 1 1 d DU . .
C531 C 0.2250(2) 0.43095(16) 1.10520(16) 0.0300(8) Uani 1 1 d DU . .
F531 F 0.21755(18) 0.38430(10) 1.06485(11) 0.0549(7) Uani 1 1 d DU . .
F532 F 0.30201(13) 0.43933(11) 1.12131(12) 0.0486(6) Uani 1 1 d DU . .
F533 F 0.19637(13) 0.41065(10) 1.15690(10) 0.0375(5) Uani 1 1 d DU . .
C54 C 0.1080(2) 0.49988(15) 1.09145(15) 0.0232(7) Uani 1 1 d U . .
H54 H 0.0808 0.4732 1.1165 0.028 Uiso 1 1 calc R . .
C55 C 0.07251(18) 0.55239(14) 1.06580(14) 0.0211(7) Uani 1 1 d DU . .
C551 C -0.0093(2) 0.56824(16) 1.07900(15) 0.0276(7) Uani 1 1 d DU . .
F551 F -0.05105(12) 0.59641(11) 1.03121(10) 0.0403(5) Uani 1 1 d DU . .
F552 F -0.00912(13) 0.60636(11) 1.12815(10) 0.0411(5) Uani 1 1 d DU . .
F553 F -0.05104(12) 0.51919(10) 1.09317(11) 0.0402(5) Uani 1 1 d DU . .
C56 C 0.11202(19) 0.59160(14) 1.02923(14) 0.0198(6) Uani 1 1 d U . .
H56 H 0.0866 0.6280 1.0136 0.024 Uiso 1 1 calc R . .
C61 C 0.18423(19) 0.67166(14) 0.92888(14) 0.0197(6) Uani 1 1 d U . .
C62 C 0.11198(18) 0.65240(14) 0.89867(14) 0.0186(6) Uani 1 1 d U . .
H62 H 0.0951 0.6117 0.9052 0.022 Uiso 1 1 calc R . .
C63 C 0.06394(19) 0.69040(14) 0.85944(14) 0.0206(6) Uani 1 1 d DU . .
C631 C -0.01569(19) 0.66867(14) 0.83401(15) 0.0228(7) Uani 1 1 d DU . .
F631 F -0.04241(12) 0.69517(9) 0.77955(9) 0.0327(5) Uani 1 1 d DU . .
F632 F -0.01821(11) 0.60798(8) 0.82421(9) 0.0263(4) Uani 1 1 d DU . .
F633 F -0.06959(12) 0.67999(10) 0.87358(10) 0.0351(5) Uani 1 1 d DU . .
C64 C 0.0874(2) 0.74989(15) 0.84640(15) 0.0229(7) Uani 1 1 d U . .
H64 H 0.0548 0.7761 0.8196 0.027 Uiso 1 1 calc R . .
C65 C 0.1603(2) 0.76901(15) 0.87411(15) 0.0233(7) Uani 1 1 d DU . .
C651 C 0.1871(2) 0.83343(16) 0.86303(17) 0.0344(8) Uani 1 1 d DU . .
F651 F 0.26325(14) 0.83584(12) 0.85434(14) 0.0591(8) Uani 1 1 d DU . .
F652 F 0.17791(18) 0.87034(10) 0.91134(12) 0.0583(7) Uani 1 1 d DU . .
F653 F 0.14781(15) 0.85932(10) 0.81306(11) 0.0456(6) Uani 1 1 d DU . .
C66 C 0.2073(2) 0.73107(15) 0.91435(15) 0.0218(7) Uani 1 1 d U . .
H66 H 0.2568 0.7459 0.9326 0.026 Uiso 1 1 calc R . .
C71 C 0.29654(19) 0.66173(14) 1.02866(15) 0.0219(7) Uani 1 1 d U B .
C72 C 0.2697(2) 0.71444(14) 1.05651(14) 0.0217(7) Uani 1 1 d U . .
H72 H 0.2205 0.7314 1.0404 0.026 Uiso 1 1 calc R . .
C73 C 0.3127(2) 0.74292(15) 1.10722(15) 0.0255(7) Uani 1 1 d DU . .
C731 C 0.2803(2) 0.80017(16) 1.13294(15) 0.0315(8) Uani 1 1 d DU . .
F731 F 0.2856(2) 0.84792(11) 1.09543(13) 0.0776(10) Uani 1 1 d DU . .
F732 F 0.31534(16) 0.81591(14) 1.18853(12) 0.0636(8) Uani 1 1 d DU . .
F733 F 0.20362(14) 0.79621(11) 1.14000(12) 0.0493(6) Uani 1 1 d DU . .
C74 C 0.3842(2) 0.71928(17) 1.13242(16) 0.0308(8) Uani 1 1 d U . .
H74 H 0.4139 0.7387 1.1667 0.037 Uiso 1 1 calc R . .
C75 C 0.4114(2) 0.66639(16) 1.10642(17) 0.0314(8) Uani 1 1 d DU B .
C751 C 0.4864(2) 0.63778(19) 1.1344(2) 0.0474(10) Uani 1 1 d DU . .
F751 F 0.5253(8) 0.6704(6) 1.1790(6) 0.086(3) Uani 0.64(3) 1 d PDU B 1
F752 F 0.5369(6) 0.6276(7) 1.0919(5) 0.078(3) Uani 0.64(3) 1 d PDU B 1
F753 F 0.4755(6) 0.5828(4) 1.1576(7) 0.071(3) Uani 0.64(3) 1 d PDU B 1
F51G F 0.5228(11) 0.6047(11) 1.0951(9) 0.080(4) Uani 0.36(3) 1 d PDU B 2
F52G F 0.4749(12) 0.6004(12) 1.1808(11) 0.087(5) Uani 0.36(3) 1 d PDU B 2
F53G F 0.5382(10) 0.6787(7) 1.1561(12) 0.069(4) Uani 0.36(3) 1 d PDU B 2
C76 C 0.3688(2) 0.63906(15) 1.05522(16) 0.0269(7) Uani 1 1 d U . .
H76 H 0.3898 0.6036 1.0376 0.032 Uiso 1 1 calc R B .
O1S O 0.17263(17) 0.64484(13) 0.65906(13) 0.0459(7) Uani 1 1 d D . .
C1S C 0.2412(3) 0.6349(2) 0.7018(2) 0.0572(13) Uani 1 1 d D . .
H1S1 H 0.2891 0.6377 0.6799 0.069 Uiso 1 1 calc R . .
H1S2 H 0.2394 0.5937 0.7208 0.069 Uiso 1 1 calc R . .
C2S C 0.2423(3) 0.68328(19) 0.75102(19) 0.0436(10) Uani 1 1 d D . .
H2S1 H 0.2968 0.6935 0.7684 0.052 Uiso 1 1 calc R . .
H2S2 H 0.2117 0.6708 0.7853 0.052 Uiso 1 1 calc R . .
C3S C 0.2034(2) 0.73648(18) 0.71380(17) 0.0391(9) Uani 1 1 d D . .
H3S1 H 0.1799 0.7661 0.7412 0.047 Uiso 1 1 calc R . .
H3S2 H 0.2411 0.7580 0.6898 0.047 Uiso 1 1 calc R . .
C4S C 0.1410(2) 0.70366(18) 0.67141(19) 0.0382(9) Uani 1 1 d D . .
H4S1 H 0.0923 0.6993 0.6919 0.046 Uiso 1 1 calc R . .
H4S2 H 0.1285 0.7268 0.6321 0.046 Uiso 1 1 calc R . .
O1A O 0.9994(7) 1.0085(5) 0.0901(5) 0.151(3) Uani 0.60 1 d PDU C 1
C1A C 0.9744(10) 0.9656(7) 0.1403(7) 0.136(4) Uani 0.60 1 d PDU C 1
H1A1 H 0.9298 0.9393 0.1241 0.163 Uiso 0.60 1 calc PR C 1
H1A2 H 1.0187 0.9397 0.1584 0.163 Uiso 0.60 1 calc PR C 1
C2A C 0.9519(10) 1.0093(7) 0.1844(7) 0.126(4) Uani 0.60 1 d PDU C 1
H2A1 H 0.9527 0.9905 0.2262 0.151 Uiso 0.60 1 calc PR C 1
H2A2 H 0.8982 1.0248 0.1714 0.151 Uiso 0.60 1 calc PR C 1
C3A C 1.0114(7) 1.0608(7) 0.1856(6) 0.118(4) Uani 0.60 1 d PDU C 1
H3A1 H 0.9902 1.0994 0.2010 0.141 Uiso 0.60 1 calc PR C 1
H3A2 H 1.0610 1.0503 0.2115 0.141 Uiso 0.60 1 calc PR C 1
C4A C 1.0232(9) 1.0651(6) 0.1176(6) 0.134(4) Uani 0.60 1 d PDU C 1
H4A1 H 0.9912 1.0988 0.0974 0.161 Uiso 0.60 1 calc PR C 1
H4A2 H 1.0792 1.0730 0.1127 0.161 Uiso 0.60 1 calc PR C 1
O1B O 0.9792(5) 0.7910(4) 0.1049(3) 0.097(2) Uani 0.60 1 d PDU D 1
C1B C 1.0138(6) 0.7545(5) 0.0649(5) 0.072(2) Uani 0.60 1 d PDU D 1
H1B1 H 0.9780 0.7204 0.0510 0.087 Uiso 0.60 1 calc PR D 1
H1B2 H 1.0629 0.7369 0.0863 0.087 Uiso 0.60 1 calc PR D 1
C2B C 1.0322(8) 0.7911(7) 0.0096(5) 0.087(3) Uani 0.60 1 d PDU D 1
H2B1 H 1.0012 0.7773 -0.0294 0.104 Uiso 0.60 1 calc PR D 1
H2B2 H 1.0890 0.7900 0.0042 0.104 Uiso 0.60 1 calc PR D 1
C3B C 1.0060(10) 0.8547(6) 0.0303(5) 0.104(3) Uani 0.60 1 d PDU D 1
H3B1 H 1.0480 0.8853 0.0265 0.125 Uiso 0.60 1 calc PR D 1
H3B2 H 0.9579 0.8680 0.0040 0.125 Uiso 0.60 1 calc PR D 1
C4B C 0.9903(10) 0.8488(5) 0.0960(5) 0.094(3) Uani 0.60 1 d PDU D 1
H4B1 H 1.0356 0.8640 0.1243 0.113 Uiso 0.60 1 calc PR D 1
H4B2 H 0.9429 0.8725 0.1036 0.113 Uiso 0.60 1 calc PR D 1
C1X C 0.9803(13) 1.0221(12) 0.1593(11) 0.126(6) Uani 0.40 1 d PDU E 2
H1X1 H 0.9460 1.0554 0.1704 0.189 Uiso 0.40 1 calc PR E 2
H1X2 H 1.0294 1.0394 0.1473 0.189 Uiso 0.40 1 calc PR E 2
H1X3 H 0.9922 0.9950 0.1952 0.189 Uiso 0.40 1 calc PR E 2
C2X C 0.9384(9) 0.9853(8) 0.1040(9) 0.093(4) Uani 0.40 1 d PDU E 2
H2X1 H 0.9264 1.0127 0.0676 0.112 Uiso 0.40 1 calc PR E 2
H2X2 H 0.8882 0.9688 0.1156 0.112 Uiso 0.40 1 calc PR E 2
C3X C 0.9935(12) 0.9300(8) 0.0856(11) 0.126(5) Uani 0.40 1 d PDU E 2
H3X1 H 1.0202 0.9476 0.0513 0.151 Uiso 0.40 1 calc PR E 2
H3X2 H 1.0346 0.9281 0.1217 0.151 Uiso 0.40 1 calc PR E 2
C4X C 0.9831(19) 0.8611(9) 0.0661(13) 0.135(5) Uani 0.40 1 d PDU E 2
H4X1 H 0.9882 0.8373 0.1054 0.162 Uiso 0.40 1 calc PR E 2
H4X2 H 0.9277 0.8566 0.0479 0.162 Uiso 0.40 1 calc PR E 2
C5X C 1.0337(16) 0.8264(9) 0.0210(11) 0.105(4) Uani 0.40 1 d PDU E 2
H5X1 H 1.0103 0.8337 -0.0223 0.126 Uiso 0.40 1 calc PR E 2
H5X2 H 1.0871 0.8444 0.0254 0.126 Uiso 0.40 1 calc PR E 2
C6X C 1.0416(15) 0.7566(7) 0.0312(10) 0.105(6) Uani 0.40 1 d PDU E 2
H6X1 H 1.0770 0.7397 0.0027 0.157 Uiso 0.40 1 calc PR E 2
H6X2 H 0.9897 0.7374 0.0229 0.157 Uiso 0.40 1 calc PR E 2
H6X3 H 1.0630 0.7484 0.0744 0.157 Uiso 0.40 1 calc PR E 2

loop_
_atom_site_aniso_label
_atom_site_aniso_U_11
_atom_site_aniso_U_22
_atom_site_aniso_U_33
_atom_site_aniso_U_23
_atom_site_aniso_U_13
_atom_site_aniso_U_12
N4 0.0212(13) 0.0130(12) 0.0145(12) 0.0010(9) 0.0052(10) -0.0009(10)
Mo1 0.02090(13) 0.01138(12) 0.01330(13) -0.00065(10) 0.00699(9) -0.00002(11)
N1 0.0217(13) 0.0141(12) 0.0210(13) 0.0011(11) 0.0093(10) 0.0009(11)
C11 0.0203(15) 0.0192(16) 0.0232(17) -0.0022(13) 0.0038(13) 0.0045(13)
C12 0.0271(17) 0.0231(17) 0.0204(16) 0.0002(13) 0.0074(13) 0.0044(14)
C13 0.0346(19) 0.0256(18) 0.0254(18) 0.0033(14) 0.0074(15) 0.0076(15)
C14 0.042(2) 0.0284(19) 0.031(2) 0.0017(15) 0.0140(16) 0.0160(16)
C15 0.038(2) 0.034(2) 0.0262(19) 0.0026(15) 0.0128(16) 0.0170(17)
C16 0.0307(18) 0.0253(18) 0.0219(17) 0.0044(14) 0.0082(14) 0.0061(14)
C17 0.0235(16) 0.0204(16) 0.0225(17) -0.0025(13) 0.0093(13) -0.0031(13)
C131 0.052(2) 0.029(2) 0.030(2) 0.0070(16) 0.0140(18) 0.0147(18)
C151 0.064(3) 0.049(3) 0.038(2) 0.013(2) 0.029(2) 0.030(2)
C171 0.0289(18) 0.0247(18) 0.0267(18) -0.0024(14) 0.0039(14) 0.0015(14)
C172 0.0246(17) 0.0295(19) 0.0302(19) -0.0016(15) 0.0091(14) -0.0045(15)
C173 0.0291(18) 0.0177(16) 0.0264(17) -0.0020(13) 0.0064(14) -0.0038(13)
N2 0.0241(13) 0.0127(12) 0.0143(12) -0.0004(10) 0.0065(10) 0.0001(10)
C21 0.0342(18) 0.0108(14) 0.0180(15) -0.0003(12) 0.0107(13) -0.0047(13)
C22 0.0332(18) 0.0168(16) 0.0203(16) -0.0006(13) 0.0090(14) -0.0060(14)
C23 0.047(2) 0.0192(17) 0.0193(17) 0.0000(13) 0.0057(15) -0.0144(15)
C24 0.066(3) 0.0173(17) 0.0202(18) -0.0057(13) 0.0176(18) -0.0092(17)
C25 0.057(2) 0.0139(16) 0.0273(19) 0.0006(14) 0.0224(17) 0.0019(16)
C26 0.039(2) 0.0150(15) 0.0223(17) 0.0024(13) 0.0115(15) 0.0013(14)
C27 0.0280(17) 0.0130(15) 0.0180(15) -0.0003(12) 0.0084(13) -0.0038(13)
C231 0.053(2) 0.044(2) 0.0216(18) -0.0032(16) 0.0041(17) -0.025(2)
C251 0.083(3) 0.029(2) 0.035(2) -0.0038(17) 0.029(2) 0.018(2)
C271 0.0344(18) 0.0177(16) 0.0149(15) 0.0016(12) 0.0091(13) -0.0025(14)
C272 0.0304(18) 0.0238(17) 0.0218(17) -0.0021(13) 0.0110(14) -0.0069(14)
C273 0.039(2) 0.0167(16) 0.0217(17) 0.0022(13) 0.0111(15) 0.0003(14)
N3 0.0238(14) 0.0113(12) 0.0181(13) -0.0025(10) 0.0086(11) -0.0008(10)
C31 0.0261(16) 0.0162(15) 0.0143(15) 0.0032(12) 0.0078(12) 0.0026(13)
C32 0.0296(17) 0.0147(14) 0.0150(15) 0.0025(12) 0.0057(13) 0.0013(13)
C33 0.0322(18) 0.0169(15) 0.0176(16) 0.0034(12) 0.0093(13) 0.0062(14)
C34 0.0313(18) 0.0238(17) 0.0209(17) 0.0045(13) 0.0141(14) 0.0055(14)
C35 0.0300(18) 0.0199(16) 0.0217(16) 0.0049(13) 0.0096(14) -0.0003(14)
C36 0.0307(17) 0.0163(15) 0.0158(15) 0.0000(12) 0.0072(13) 0.0009(13)
C37 0.0255(16) 0.0191(16) 0.0144(15) 0.0002(12) 0.0058(12) 0.0040(13)
C331 0.042(2) 0.0229(18) 0.0244(18) -0.0050(14) 0.0130(15) 0.0063(15)
C351 0.041(2) 0.032(2) 0.0280(19) 0.0005(15) 0.0143(16) -0.0088(17)
C371 0.0273(18) 0.0309(19) 0.0186(16) 0.0008(14) 0.0066(14) 0.0048(15)
C372 0.0270(17) 0.0251(17) 0.0204(16) -0.0006(13) 0.0062(13) 0.0022(14)
C373 0.0385(19) 0.0190(17) 0.0199(16) 0.0013(13) 0.0080(14) 0.0065(14)
B1 0.0227(17) 0.0161(17) 0.0213(18) 0.0025(13) 0.0053(14) -0.0002(14)
C41 0.0257(17) 0.0166(15) 0.0252(17) 0.0009(13) 0.0049(13) 0.0005(13)
C42 0.037(2) 0.0197(17) 0.043(2) -0.0062(15) 0.0150(17) -0.0052(15)
C43 0.039(2) 0.032(2) 0.052(2) -0.0082(18) 0.0243(19) -0.0056(16)
C431 0.069(3) 0.053(3) 0.074(3) -0.021(3) 0.046(3) -0.016(2)
F431 0.110(3) 0.102(3) 0.108(3) 0.030(2) 0.058(2) -0.018(2)
F432 0.099(3) 0.128(3) 0.134(3) -0.089(3) 0.089(2) -0.086(2)
F433 0.0481(16) 0.069(2) 0.124(3) -0.0191(19) 0.0515(17) -0.0083(14)
C44 0.041(2) 0.032(2) 0.047(2) -0.0109(17) 0.0219(19) -0.0007(17)
C45 0.0304(18) 0.0252(17) 0.035(2) -0.0035(15) 0.0072(15) 0.0014(14)
C451 0.0354(19) 0.034(2) 0.051(2) -0.0166(17) 0.0115(16) -0.0002(15)
F451 0.049(3) 0.057(4) 0.088(4) -0.047(3) 0.031(3) -0.026(3)
F452 0.067(4) 0.070(3) 0.052(3) -0.019(2) -0.015(2) -0.002(4)
F453 0.046(3) 0.032(3) 0.104(7) -0.026(4) -0.009(3) 0.007(3)
F51D 0.040(5) 0.034(7) 0.062(7) -0.030(6) 0.011(4) 0.001(4)
F52D 0.112(10) 0.050(7) 0.075(6) -0.037(4) 0.054(6) -0.052(7)
F53D 0.039(6) 0.054(6) 0.117(8) -0.021(7) -0.030(6) 0.000(5)
C46 0.0237(17) 0.0243(17) 0.0276(18) 0.0012(14) 0.0051(14) -0.0005(14)
C51 0.0248(16) 0.0164(15) 0.0151(15) -0.0024(11) 0.0023(12) -0.0032(12)
C52 0.0252(16) 0.0199(16) 0.0191(16) -0.0016(12) 0.0032(13) -0.0020(13)
C53 0.0289(17) 0.0169(16) 0.0232(17) 0.0007(13) -0.0005(13) -0.0025(13)
C531 0.0350(19) 0.0219(17) 0.0325(19) 0.0061(15) 0.0015(15) -0.0014(15)
F531 0.098(2) 0.0219(12) 0.0435(14) -0.0015(10) 0.0015(14) 0.0168(12)
F532 0.0311(12) 0.0396(13) 0.0746(17) 0.0297(12) 0.0029(11) 0.0044(10)
F533 0.0439(13) 0.0316(12) 0.0374(12) 0.0172(10) 0.0054(10) -0.0007(10)
C54 0.0281(17) 0.0219(16) 0.0202(16) 0.0033(13) 0.0047(13) -0.0043(13)
C55 0.0230(16) 0.0232(17) 0.0176(15) -0.0038(12) 0.0048(12) -0.0031(13)
C551 0.0291(17) 0.0300(19) 0.0248(17) 0.0024(15) 0.0078(14) -0.0017(15)
F551 0.0268(11) 0.0597(15) 0.0352(12) 0.0143(11) 0.0067(9) 0.0081(10)
F552 0.0434(13) 0.0461(14) 0.0366(12) -0.0115(10) 0.0169(10) 0.0060(11)
F553 0.0315(12) 0.0391(13) 0.0530(14) 0.0060(11) 0.0184(10) -0.0076(10)
C56 0.0254(16) 0.0159(15) 0.0181(16) -0.0010(12) 0.0030(12) -0.0008(13)
C61 0.0275(16) 0.0173(15) 0.0156(15) -0.0017(12) 0.0083(12) 0.0004(13)
C62 0.0271(16) 0.0140(14) 0.0159(15) -0.0018(12) 0.0075(12) -0.0016(12)
C63 0.0268(16) 0.0184(15) 0.0177(15) -0.0026(12) 0.0073(12) 0.0002(13)
C631 0.0291(17) 0.0181(16) 0.0216(16) -0.0006(13) 0.0050(13) 0.0028(13)
F631 0.0354(11) 0.0281(11) 0.0319(11) 0.0058(9) -0.0079(9) -0.0016(9)
F632 0.0342(11) 0.0185(9) 0.0257(10) -0.0038(8) 0.0006(8) -0.0035(8)
F633 0.0277(11) 0.0382(12) 0.0417(12) -0.0136(10) 0.0145(9) -0.0019(9)
C64 0.0297(17) 0.0196(16) 0.0198(16) 0.0036(13) 0.0046(13) 0.0029(13)
C65 0.0303(18) 0.0195(16) 0.0210(16) 0.0021(13) 0.0068(13) -0.0040(13)
C651 0.045(2) 0.0230(18) 0.034(2) 0.0089(15) -0.0022(17) -0.0070(16)
F651 0.0427(14) 0.0456(15) 0.088(2) 0.0360(14) -0.0002(13) -0.0171(12)
F652 0.102(2) 0.0230(12) 0.0478(15) -0.0054(11) -0.0018(14) -0.0196(13)
F653 0.0620(15) 0.0264(12) 0.0446(13) 0.0171(10) -0.0120(11) -0.0099(11)
C66 0.0270(17) 0.0200(16) 0.0186(16) 0.0001(12) 0.0031(13) -0.0035(13)
C71 0.0255(16) 0.0176(15) 0.0231(16) 0.0054(12) 0.0051(13) -0.0047(13)
C72 0.0282(17) 0.0195(16) 0.0181(15) 0.0047(12) 0.0052(13) -0.0046(13)
C73 0.0357(19) 0.0242(17) 0.0172(16) 0.0050(13) 0.0061(14) -0.0097(14)
C731 0.048(2) 0.0272(18) 0.0202(17) -0.0021(14) 0.0068(15) -0.0133(16)
F731 0.164(3) 0.0223(12) 0.0584(17) 0.0037(12) 0.0638(19) 0.0046(16)
F732 0.0623(17) 0.081(2) 0.0452(15) -0.0352(14) -0.0056(13) 0.0043(15)
F733 0.0444(14) 0.0403(14) 0.0635(16) -0.0199(12) 0.0076(12) -0.0011(11)
C74 0.039(2) 0.0300(19) 0.0219(17) 0.0075(14) -0.0046(15) -0.0158(15)
C75 0.0309(18) 0.0248(18) 0.037(2) 0.0110(15) -0.0044(15) -0.0093(14)
C751 0.041(2) 0.041(2) 0.055(2) 0.0132(17) -0.0164(17) -0.0068(17)
F751 0.078(6) 0.063(4) 0.100(6) -0.008(4) -0.063(4) 0.002(3)
F752 0.041(3) 0.105(6) 0.088(4) 0.035(4) 0.002(3) 0.022(4)
F753 0.056(3) 0.046(3) 0.103(6) 0.037(4) -0.025(4) -0.005(3)
F51G 0.055(8) 0.082(9) 0.094(7) -0.019(6) -0.031(5) 0.034(6)
F52G 0.068(6) 0.085(9) 0.100(8) 0.065(7) -0.028(7) -0.004(7)
F53G 0.033(5) 0.047(5) 0.117(10) 0.005(5) -0.036(6) -0.004(3)
C76 0.0289(17) 0.0188(16) 0.0326(19) 0.0061(14) 0.0024(14) -0.0044(14)
O1S 0.0512(18) 0.0411(17) 0.0441(17) -0.0157(13) -0.0012(14) 0.0018(14)
C1S 0.060(3) 0.053(3) 0.056(3) -0.015(2) -0.007(2) 0.010(2)
C2S 0.050(3) 0.048(3) 0.033(2) -0.0033(18) 0.0056(18) -0.009(2)
C3S 0.050(2) 0.040(2) 0.028(2) -0.0043(17) 0.0069(18) -0.0125(19)
C4S 0.043(2) 0.034(2) 0.038(2) -0.0058(17) 0.0087(18) -0.0036(18)
O1A 0.138(7) 0.174(8) 0.145(7) -0.060(6) 0.036(6) -0.058(6)
C1A 0.099(8) 0.145(8) 0.158(9) -0.026(6) -0.011(7) -0.020(7)
C2A 0.114(10) 0.141(10) 0.124(8) 0.028(7) 0.016(7) 0.016(7)
C3A 0.080(7) 0.151(9) 0.116(7) -0.035(7) -0.016(6) 0.014(6)
C4A 0.111(8) 0.159(9) 0.143(8) -0.060(7) 0.059(7) -0.045(7)
O1B 0.128(6) 0.096(5) 0.071(4) 0.001(4) 0.025(4) 0.020(5)
C1B 0.058(5) 0.076(5) 0.085(7) -0.009(4) 0.021(5) -0.005(5)
C2B 0.088(6) 0.096(7) 0.080(6) -0.004(5) 0.022(5) 0.022(7)
C3B 0.151(9) 0.089(6) 0.080(6) -0.002(5) 0.046(6) 0.009(7)
C4B 0.131(8) 0.090(5) 0.064(6) -0.006(5) 0.022(6) 0.008(6)
C1X 0.093(12) 0.138(13) 0.145(14) -0.055(10) 0.003(10) 0.028(11)
C2X 0.069(8) 0.103(8) 0.108(10) -0.001(8) 0.012(7) -0.020(7)
C3X 0.114(10) 0.137(9) 0.127(11) -0.049(8) 0.010(9) -0.002(8)
C4X 0.156(10) 0.127(8) 0.122(11) -0.032(9) 0.016(9) 0.016(8)
C5X 0.134(10) 0.072(8) 0.111(10) 0.019(7) 0.024(8) 0.014(9)
C6X 0.169(16) 0.052(7) 0.092(13) -0.006(8) 0.005(12) -0.036(9)

loop_
_atom_type_symbol
_atom_type_description
_atom_type_scat_dispersion_real
_atom_type_scat_dispersion_imag
_atom_type_scat_source
C C 0.0033 0.0016 'International Tables Vol C Tables 4.2.6.8 and 6.1.1.4'
H H 0.0000 0.0000 'International Tables Vol C Tables 4.2.6.8 and 6.1.1.4'
B B 0.0013 0.0007 'International Tables Vol C Tables 4.2.6.8 and 6.1.1.4'
N N 0.0061 0.0033 'International Tables Vol C Tables 4.2.6.8 and 6.1.1.4'
F F 0.0171 0.0103 'International Tables Vol C Tables 4.2.6.8 and 6.1.1.4'
Mo Mo -1.6832 0.6857 'International Tables Vol C Tables 4.2.6.8 and 6.1.1.4'
O O 0.0106 0.0060 'International Tables Vol C Tables 4.2.6.8 and 6.1.1.4'

loop_
_geom_angle_atom_site_label_1
_geom_angle_atom_site_label_2
_geom_angle_atom_site_label_3
_geom_angle
_geom_angle_site_symmetry_1
N4 N4 Mo1 179.7(3) 3_677
N4 Mo1 N3 108.30(11) .
N4 Mo1 N1 108.54(11) .
N3 Mo1 N1 110.32(11) .
N4 Mo1 N2 110.18(11) .
N3 Mo1 N2 109.21(10) .
N1 Mo1 N2 110.28(11) .
C11 N1 C17 114.4(2) .
C11 N1 Mo1 115.0(2) .
C17 N1 Mo1 130.56(19) .
C12 C11 C16 120.5(3) .
C12 C11 N1 120.5(3) .
C16 C11 N1 118.9(3) .
C11 C12 C13 120.1(3) .
C14 C13 C12 118.6(3) .
C14 C13 C131 121.0(3) .
C12 C13 C131 120.4(3) .
C15 C14 C13 122.3(3) .
C14 C15 C16 118.5(3) .
C14 C15 C151 121.5(3) .
C16 C15 C151 120.1(3) .
C11 C16 C15 120.0(3) .
C173 C17 N1 108.9(3) .
C173 C17 C171 110.3(3) .
N1 C17 C171 110.1(3) .
C173 C17 C172 109.0(3) .
N1 C17 C172 109.1(2) .
C171 C17 C172 109.4(3) .
C21 N2 C27 113.9(2) .
C21 N2 Mo1 114.62(18) .
C27 N2 Mo1 131.28(19) .
C22 C21 C26 120.3(3) .
C22 C21 N2 120.6(3) .
C26 C21 N2 119.1(3) .
C21 C22 C23 120.7(3) .
C22 C23 C24 118.4(3) .
C22 C23 C231 120.6(3) .
C24 C23 C231 121.0(3) .
C25 C24 C23 121.4(3) .
C24 C25 C26 119.2(3) .
C24 C25 C251 120.8(3) .
C26 C25 C251 119.9(4) .
C21 C26 C25 119.9(3) .
N2 C27 C271 108.7(2) .
N2 C27 C272 110.5(2) .
C271 C27 C272 109.5(3) .
N2 C27 C273 109.2(2) .
C271 C27 C273 109.2(3) .
C272 C27 C273 109.7(3) .
C31 N3 C37 113.6(2) .
C31 N3 Mo1 115.80(19) .
C37 N3 Mo1 130.25(18) .
C36 C31 C32 120.4(3) .
C36 C31 N3 120.3(3) .
C32 C31 N3 119.2(3) .
C31 C32 C33 119.8(3) .
C34 C33 C32 118.8(3) .
C34 C33 C331 121.0(3) .
C32 C33 C331 120.2(3) .
C33 C34 C35 122.0(3) .
C34 C35 C36 118.6(3) .
C34 C35 C351 121.2(3) .
C36 C35 C351 120.2(3) .
C31 C36 C35 120.3(3) .
N3 C37 C371 109.3(2) .
N3 C37 C372 109.7(2) .
C371 C37 C372 108.9(3) .
N3 C37 C373 108.9(3) .
C371 C37 C373 109.9(3) .
C372 C37 C373 110.1(3) .
C71 B1 C41 113.8(3) .
C71 B1 C61 112.5(3) .
C41 B1 C61 104.3(2) .
C71 B1 C51 103.3(2) .
C41 B1 C51 110.7(3) .
C61 B1 C51 112.6(3) .
C42 C41 C46 116.0(3) .
C42 C41 B1 122.4(3) .
C46 C41 B1 121.3(3) .
C41 C42 C43 122.0(3) .
C44 C43 C42 121.0(3) .
C44 C43 C431 118.8(3) .
C42 C43 C431 120.1(4) .
F432 C431 F433 110.1(5) .
F432 C431 F431 104.4(5) .
F433 C431 F431 102.3(4) .
F432 C431 C43 114.8(4) .
F433 C431 C43 113.5(4) .
F431 C431 C43 110.7(4) .
C43 C44 C45 118.0(3) .
C44 C45 C46 121.3(3) .
C44 C45 C451 118.8(3) .
C46 C45 C451 119.9(3) .
F53D C451 F453 117.5(12) .
F53D C451 F451 78.4(9) .
F453 C451 F451 110.0(6) .
F53D C451 F51D 109.0(13) .
F453 C451 F51D 17.1(14) .
F451 C451 F51D 124.6(11) .
F53D C451 F52D 110.2(10) .
F453 C451 F52D 83.0(10) .
F451 C451 F52D 34.6(9) .
F51D C451 F52D 100.0(12) .
F53D C451 F452 24.8(10) .
F453 C451 F452 103.4(6) .
F451 C451 F452 102.5(5) .
F51D C451 F452 90.4(12) .
F52D C451 F452 131.5(9) .
F53D C451 C45 115.7(9) .
F453 C451 C45 115.0(7) .
F451 C451 C45 114.8(4) .
F51D C451 C45 110.4(12) .
F52D C451 C45 110.4(6) .
F452 C451 C45 109.8(5) .
C45 C46 C41 121.7(3) .
C52 C51 C56 115.9(3) .
C52 C51 B1 119.8(3) .
C56 C51 B1 124.1(3) .
C53 C52 C51 122.6(3) .
C52 C53 C54 120.5(3) .
C52 C53 C531 119.6(3) .
C54 C53 C531 119.8(3) .
F532 C531 F531 107.2(3) .
F532 C531 F533 105.5(3) .
F531 C531 F533 105.7(3) .
F532 C531 C53 112.6(3) .
F531 C531 C53 112.4(3) .
F533 C531 C53 112.9(3) .
C55 C54 C53 117.9(3) .
C54 C55 C56 121.3(3) .
C54 C55 C551 119.5(3) .
C56 C55 C551 119.1(3) .
F551 C551 F553 107.0(3) .
F551 C551 F552 106.1(3) .
F553 C551 F552 105.7(3) .
F551 C551 C55 113.0(3) .
F553 C551 C55 112.9(3) .
F552 C551 C55 111.7(3) .
C55 C56 C51 121.8(3) .
C62 C61 C66 115.5(3) .
C62 C61 B1 121.2(3) .
C66 C61 B1 123.1(3) .
C63 C62 C61 122.5(3) .
C62 C63 C64 121.0(3) .
C62 C63 C631 119.3(3) .
C64 C63 C631 119.6(3) .
F632 C631 F631 106.6(2) .
F632 C631 F633 105.6(3) .
F631 C631 F633 106.5(3) .
F632 C631 C63 112.7(3) .
F631 C631 C63 113.2(3) .
F633 C631 C63 111.7(3) .
C65 C64 C63 117.2(3) .
C64 C65 C66 121.4(3) .
C64 C65 C651 119.2(3) .
C66 C65 C651 119.4(3) .
F653 C651 F651 106.4(3) .
F653 C651 F652 106.4(3) .
F651 C651 F652 106.5(3) .
F653 C651 C65 112.9(3) .
F651 C651 C65 112.1(3) .
F652 C651 C65 112.1(3) .
C65 C66 C61 122.3(3) .
C76 C71 C72 115.7(3) .
C76 C71 B1 123.1(3) .
C72 C71 B1 120.8(3) .
C73 C72 C71 122.3(3) .
C74 C73 C72 120.6(3) .
C74 C73 C731 120.9(3) .
C72 C73 C731 118.5(3) .
F732 C731 F731 107.0(3) .
F732 C731 F733 105.4(3) .
F731 C731 F733 104.6(3) .
F732 C731 C73 113.7(3) .
F731 C731 C73 112.2(3) .
F733 C731 C73 113.2(3) .
C73 C74 C75 118.3(3) .
C74 C75 C76 120.6(3) .
C74 C75 C751 119.8(3) .
C76 C75 C751 119.5(3) .
F53G C751 F751 26.0(10) .
F53G C751 F51G 104.9(10) .
F751 C751 F51G 122.0(11) .
F53G C751 F753 127.1(9) .
F751 C751 F753 107.2(6) .
F51G C751 F753 80.8(11) .
F53G C751 F52G 107.5(10) .
F751 C751 F52G 83.4(10) .
F51G C751 F52G 105.5(10) .
F753 C751 F52G 27.7(11) .
F53G C751 F752 84.1(10) .
F751 C751 F752 106.1(7) .
F51G C751 F752 24.4(10) .
F753 C751 F752 103.6(6) .
F52G C751 F752 125.0(12) .
F53G C751 C75 112.1(9) .
F751 C751 C75 114.3(6) .
F51G C751 C75 114.4(9) .
F753 C751 C75 112.5(5) .
F52G C751 C75 111.8(9) .
F752 C751 C75 112.4(6) .
C75 C76 C71 122.5(3) .
C1S O1S C4S 108.5(3) .
O1S C1S C2S 107.2(4) .
C1S C2S C3S 101.2(3) .
C4S C3S C2S 101.3(3) .
O1S C4S C3S 106.5(3) .
C4A O1A C1A 109.3(10) .
C2A C1A O1A 100.3(10) .
C1A C2A C3A 106.1(11) .
C4A C3A C2A 101.0(9) .
O1A C4A C3A 106.9(10) .
C4B O1B C1B 113.4(9) .
O1B C1B C2B 109.8(8) .
C1B C2B C3B 99.0(8) .
C4B C3B C2B 106.7(9) .
O1B C4B C3B 105.9(9) .
C1X C2X C3X 110.3(14) .
C4X C3X C2X 137.4(19) .
C5X C4X C3X 125(2) .
C6X C5X C4X 115.8(16) .

loop_
_geom_bond_atom_site_label_1
_geom_bond_atom_site_label_2
_geom_bond_distance
_geom_bond_site_symmetry_2
N4 N4 1.265(5) 3_677
Mo1 Mo1 4.8599(5) 3_677
N4 Mo1 1.798(2) .
Mo1 N3 1.929(3) .
Mo1 N1 1.929(3) .
Mo1 N2 1.936(2) .
N1 C11 1.456(4) .
N1 C17 1.526(4) .
C11 C12 1.393(4) .
C11 C16 1.397(4) .
C12 C13 1.397(5) .
C13 C14 1.393(5) .
C13 C131 1.514(5) .
C14 C15 1.391(5) .
C15 C16 1.402(5) .
C15 C151 1.510(5) .
C17 C173 1.526(4) .
C17 C171 1.532(5) .
C17 C172 1.538(4) .
N2 C21 1.453(4) .
N2 C27 1.519(4) .
C21 C22 1.389(5) .
C21 C26 1.391(5) .
C22 C23 1.391(5) .
C23 C24 1.404(5) .
C23 C231 1.501(5) .
C24 C25 1.387(6) .
C25 C26 1.398(5) .
C25 C251 1.509(5) .
C27 C271 1.523(4) .
C27 C272 1.528(5) .
C27 C273 1.537(4) .
N3 C31 1.461(4) .
N3 C37 1.524(4) .
C31 C36 1.391(4) .
C31 C32 1.397(4) .
C32 C33 1.398(4) .
C33 C34 1.389(5) .
C33 C331 1.513(4) .
C34 C35 1.391(5) .
C35 C36 1.394(4) .
C35 C351 1.513(5) .
C37 C371 1.524(4) .
C37 C372 1.528(4) .
C37 C373 1.536(4) .
B1 C71 1.641(5) .
B1 C41 1.645(5) .
B1 C61 1.645(5) .
B1 C51 1.651(5) .
C41 C42 1.394(5) .
C41 C46 1.403(5) .
C42 C43 1.396(5) .
C43 C44 1.377(5) .
C43 C431 1.505(6) .
C431 F432 1.283(5) .
C431 F433 1.310(5) .
C431 F431 1.383(6) .
C44 C45 1.379(5) .
C45 C46 1.391(5) .
C45 C451 1.503(5) .
C451 F53D 1.265(11) .
C451 F453 1.296(7) .
C451 F451 1.324(6) .
C451 F51D 1.331(11) .
C451 F52D 1.349(10) .
C451 F452 1.387(6) .
C51 C52 1.398(4) .
C51 C56 1.403(4) .
C52 C53 1.387(4) .
C53 C54 1.394(5) .
C53 C531 1.491(5) .
C531 F532 1.337(4) .
C531 F531 1.338(4) .
C531 F533 1.342(4) .
C54 C55 1.385(5) .
C55 C56 1.389(4) .
C55 C551 1.499(4) .
C551 F551 1.338(4) .
C551 F553 1.341(4) .
C551 F552 1.348(4) .
C61 C62 1.397(4) .
C61 C66 1.403(4) .
C62 C63 1.389(4) .
C63 C64 1.399(4) .
C63 C631 1.489(4) .
C631 F632 1.343(4) .
C631 F631 1.345(4) .
C631 F633 1.346(4) .
C64 C65 1.386(5) .
C65 C66 1.391(5) .
C65 C651 1.508(4) .
C651 F653 1.333(4) .
C651 F651 1.337(4) .
C651 F652 1.341(4) .
C71 C76 1.395(5) .
C71 C72 1.400(5) .
C72 C73 1.397(5) .
C73 C74 1.382(5) .
C73 C731 1.500(5) .
C731 F732 1.326(4) .
C731 F731 1.330(4) .
C731 F733 1.339(4) .
C74 C75 1.388(5) .
C75 C76 1.390(5) .
C75 C751 1.494(5) .
C751 F53G 1.310(10) .
C751 F751 1.318(8) .
C751 F51G 1.321(11) .
C751 F753 1.324(7) .
C751 F52G 1.324(10) .
C751 F752 1.344(8) .
O1S C1S 1.426(5) .
O1S C4S 1.431(4) .
C1S C2S 1.499(6) .
C2S C3S 1.525(6) .
C3S C4S 1.508(5) .
O1A C4A 1.412(11) .
O1A C1A 1.527(12) .
C1A C2A 1.429(13) .
C2A C3A 1.517(14) .
C3A C4A 1.506(12) .
O1B C4B 1.296(11) .
O1B C1B 1.357(9) .
C1B C2B 1.498(12) .
C2B C3B 1.544(13) .
C3B C4B 1.477(11) .
C1X C2X 1.549(14) .
C2X C3X 1.610(14) .
C3X C4X 1.569(17) .
C4X C5X 1.566(15) .
C5X C6X 1.545(14) .
